data_4072498
loop_
_publ_author_name
'Partyka, David V.'
'Updegraff, James B.'
'Zeller, Matthias'
'Hunter, Allen D.'
'Gray, Thomas G.'

_publ_section_title
;
 Carbon&#x2212;Gold Bond Formation through [3 + 2] Cycloaddition Reactions
 of Gold(I) Azides and Terminal Alkynes
;
_journal_issue 1
_journal_name_full Organometallics
_journal_page_first 183
_journal_paper_doi 10.1021/om0607200
_journal_volume 26
_journal_year 2007
_chemical_formula_sum 'C27 H23 Au N3 P'
_chemical_formula_weight 617.42
_chemical_name_systematic
; 
 ? 
;
_space_group_IT_number 78
_symmetry_space_group_name_Hall 'P 4cw'
_symmetry_space_group_name_H-M 'P 43'
_atom_sites_solution_hydrogens geom
_atom_sites_solution_primary direct
_atom_sites_solution_secondary difmap
_audit_creation_method SHELXL-97
_cell_angle_alpha 90.00
_cell_angle_beta 90.00
_cell_angle_gamma 90.00
_cell_formula_units_Z 4
_cell_length_a 13.7355(5)
_cell_length_b 13.7355(5)
_cell_length_c 12.5315(9)
_cell_measurement_temperature 100(2)
_cell_volume 2364.2(2)
_computing_structure_refinement 'SHELXL-97 (Sheldrick, 1997)'
_computing_structure_solution 'SHELXS-97 (Sheldrick, 1990)'
_diffrn_ambient_temperature 100(2)
_diffrn_measured_fraction_theta_full 1.000
_diffrn_measured_fraction_theta_max 1.000
_diffrn_radiation_monochromator graphite
_diffrn_radiation_source 'fine-focus sealed tube'
_diffrn_radiation_type MoK\a
_diffrn_radiation_wavelength 0.71073
_diffrn_reflns_av_R_equivalents 0.0500
_diffrn_reflns_av_sigmaI/netI 0.0215
_diffrn_reflns_limit_h_max 18
_diffrn_reflns_limit_h_min -18
_diffrn_reflns_limit_k_max 18
_diffrn_reflns_limit_k_min -18
_diffrn_reflns_limit_l_max 16
_diffrn_reflns_limit_l_min -16
_diffrn_reflns_number 22982
_diffrn_reflns_theta_full 28.28
_diffrn_reflns_theta_max 28.28
_diffrn_reflns_theta_min 2.10
_exptl_absorpt_coefficient_mu 6.310
_exptl_crystal_density_diffrn 1.735
_exptl_crystal_density_method 'not measured'
_exptl_crystal_F_000 1200
_refine_diff_density_max 3.489
_refine_diff_density_min -1.524
_refine_diff_density_rms 0.194
_refine_ls_abs_structure_details 'Flack H D (1983), Acta Cryst. A39, 876-881'
_refine_ls_abs_structure_Flack 0.098(12)
_refine_ls_extinction_method none
_refine_ls_goodness_of_fit_ref 1.144
_refine_ls_hydrogen_treatment mixed
_refine_ls_matrix_type full
_refine_ls_number_parameters 293
_refine_ls_number_reflns 3062
_refine_ls_number_restraints 2
_refine_ls_restrained_S_all 1.144
_refine_ls_R_factor_all 0.0334
_refine_ls_R_factor_gt 0.0321
_refine_ls_shift/su_max 0.004
_refine_ls_shift/su_mean 0.001
_refine_ls_structure_factor_coef Fsqd
_refine_ls_weighting_details 'calc w=1/[\s^2^(Fo^2^)+(0.0591P)^2^+0.7482P] where P=(Fo^2^+2Fc^2^)/3'
_refine_ls_weighting_scheme calc
_refine_ls_wR_factor_gt 0.0805
_refine_ls_wR_factor_ref 0.0815
_reflns_number_gt 2952
_reflns_number_total 3062
_reflns_threshold_expression >2sigma(I)
_cod_data_source_file om0607200si20060808_031829.cif
_cod_data_source_block 06mz090m
_cod_database_code 4072498

loop_
_symmetry_equiv_pos_as_xyz
'x, y, z'
'-x, -y, z+1/2'
'-y, x, z+3/4'
'y, -x, z+1/4'

loop_
_atom_site_label
_atom_site_type_symbol
_atom_site_fract_x
_atom_site_fract_y
_atom_site_fract_z
_atom_site_U_iso_or_equiv
_atom_site_adp_type
_atom_site_occupancy
_atom_site_symmetry_multiplicity
_atom_site_calc_flag
_atom_site_refinement_flags
Au1 Au 0.229303(15) 0.627745(15) 0.17810(6) 0.02472(9) Uani 1 1 d .
C1 C 0.2344(5) 0.5947(6) -0.0906(6) 0.0319(15) Uani 1 1 d .
C2 C 0.2471(7) 0.6490(7) -0.1831(8) 0.0425(18) Uani 1 1 d .
H2 H 0.2167 0.7108 -0.1907 0.051 Uiso 1 1 calc R
C3 C 0.3051(7) 0.6115(8) -0.2643(7) 0.049(2) Uani 1 1 d .
H3 H 0.3137 0.6481 -0.3280 0.059 Uiso 1 1 calc R
C4 C 0.3504(6) 0.5220(6) -0.2545(7) 0.0375(16) Uani 1 1 d .
H4 H 0.3871 0.4958 -0.3120 0.045 Uiso 1 1 calc R
C5 C 0.3417(7) 0.4719(6) -0.1606(8) 0.048(2) Uani 1 1 d .
H5 H 0.3753 0.4121 -0.1513 0.058 Uiso 1 1 calc R
C6 C 0.2841(7) 0.5081(5) -0.0794(8) 0.0429(18) Uani 1 1 d .
H6 H 0.2787 0.4726 -0.0146 0.051 Uiso 1 1 calc R
C7 C 0.1339(5) 0.7648(5) -0.0147(7) 0.0328(15) Uani 1 1 d .
C8 C 0.0609(6) 0.7913(6) -0.0882(6) 0.0379(16) Uani 1 1 d .
H8 H 0.0195 0.7429 -0.1176 0.046 Uiso 1 1 calc R
C9 C 0.0492(7) 0.8890(7) -0.1178(8) 0.049(2) Uani 1 1 d .
H9 H -0.0004 0.9072 -0.1667 0.059 Uiso 1 1 calc R
C10 C 0.1088(8) 0.9565(6) -0.0766(9) 0.055(2) Uani 1 1 d .
H10 H 0.1020 1.0220 -0.1000 0.067 Uiso 1 1 calc R
C11 C 0.1797(8) 0.9353(6) -0.0015(9) 0.049(2) Uani 1 1 d .
H11 H 0.2186 0.9856 0.0283 0.059 Uiso 1 1 calc R
C12 C 0.1930(6) 0.8375(6) 0.0298(7) 0.0372(17) Uani 1 1 d .
H12 H 0.2416 0.8210 0.0807 0.045 Uiso 1 1 calc R
C13 C 0.0430(5) 0.5783(6) 0.0078(6) 0.0339(15) Uani 1 1 d .
C14 C -0.0270(6) 0.5998(7) 0.0858(9) 0.0439(18) Uani 1 1 d .
H14 H -0.0123 0.6451 0.1408 0.053 Uiso 1 1 calc R
C15 C -0.1169(7) 0.5554(8) 0.0828(10) 0.056(2) Uani 1 1 d .
H15 H -0.1644 0.5712 0.1351 0.067 Uiso 1 1 calc R
C16 C -0.1384(7) 0.4884(8) 0.0045(9) 0.053(2) Uani 1 1 d .
H16 H -0.2007 0.4582 0.0026 0.064 Uiso 1 1 calc R
C17 C -0.0695(7) 0.4653(7) -0.0712(10) 0.057(2) Uani 1 1 d .
H17 H -0.0840 0.4181 -0.1243 0.069 Uiso 1 1 calc R
C18 C 0.0210(6) 0.5103(6) -0.0704(8) 0.0413(16) Uani 1 1 d .
H18 H 0.0679 0.4945 -0.1234 0.050 Uiso 1 1 calc R
C19 C 0.2990(5) 0.6275(5) 0.3240(5) 0.0273(13) Uani 1 1 d .
C20 C 0.3246(5) 0.7015(5) 0.3962(5) 0.0275(13) Uani 1 1 d .
C21 C 0.2986(5) 0.8059(5) 0.3900(5) 0.0279(13) Uani 1 1 d .
C22 C 0.2157(6) 0.8373(6) 0.3358(7) 0.0373(17) Uani 1 1 d .
H22 H 0.1733 0.7906 0.3048 0.045 Uiso 1 1 calc R
C23 C 0.1943(6) 0.9348(7) 0.3264(7) 0.0395(17) Uani 1 1 d .
H23 H 0.1370 0.9541 0.2896 0.047 Uiso 1 1 calc R
C24 C 0.2549(6) 1.0057(6) 0.3697(6) 0.0358(15) Uani 1 1 d .
C25 C 0.3365(5) 0.9747(5) 0.4249(7) 0.0385(15) Uani 1 1 d .
H25 H 0.3785 1.0218 0.4558 0.046 Uiso 1 1 calc R
C26 C 0.3587(5) 0.8766(5) 0.4364(7) 0.0357(14) Uani 1 1 d .
H26 H 0.4146 0.8574 0.4757 0.043 Uiso 1 1 calc R
C27 C 0.2325(8) 1.1124(6) 0.3573(8) 0.048(2) Uani 1 1 d .
H27A H 0.1946 1.1226 0.2921 0.071 Uiso 1 1 calc R
H27B H 0.2935 1.1492 0.3528 0.071 Uiso 1 1 calc R
H27C H 0.1949 1.1349 0.4190 0.071 Uiso 1 1 calc R
N1 N 0.3442(5) 0.5486(5) 0.3666(5) 0.0321(12) Uani 1 1 d .
N2 N 0.3935(5) 0.5709(5) 0.4558(4) 0.0338(13) Uani 1 1 d .
N3 N 0.3809(5) 0.6633(5) 0.4745(5) 0.0332(13) Uani 1 1 d D
H3B H 0.392(8) 0.686(7) 0.531(4) 0.050 Uiso 1 1 d D
P1 P 0.15863(12) 0.63935(12) 0.01796(13) 0.0270(3) Uani 1 1 d .

loop_
_atom_site_aniso_label
_atom_site_aniso_U_11
_atom_site_aniso_U_22
_atom_site_aniso_U_33
_atom_site_aniso_U_23
_atom_site_aniso_U_13
_atom_site_aniso_U_12
Au1 0.02982(13) 0.03207(13) 0.01228(11) -0.00116(9) -0.00181(9) -0.00440(8)
C1 0.038(3) 0.040(4) 0.018(4) 0.002(3) -0.005(2) -0.008(3)
C2 0.049(4) 0.050(4) 0.027(4) 0.010(4) 0.007(4) 0.009(4)
C3 0.049(5) 0.070(6) 0.027(4) 0.012(4) 0.006(3) 0.013(4)
C4 0.043(4) 0.043(4) 0.027(4) -0.005(3) 0.004(3) -0.006(3)
C5 0.070(6) 0.039(4) 0.036(4) 0.000(4) 0.017(4) 0.005(4)
C6 0.068(5) 0.034(3) 0.027(4) 0.003(3) 0.013(4) 0.009(3)
C7 0.039(4) 0.034(3) 0.026(4) 0.001(3) 0.006(3) -0.001(3)
C8 0.052(4) 0.040(4) 0.021(4) 0.001(3) 0.002(3) 0.005(3)
C9 0.061(5) 0.051(5) 0.036(5) 0.014(4) 0.013(4) 0.022(4)
C10 0.091(7) 0.037(4) 0.038(5) 0.011(4) 0.022(5) 0.013(4)
C11 0.069(6) 0.027(3) 0.052(6) 0.003(4) 0.026(5) -0.004(4)
C12 0.042(4) 0.041(4) 0.029(4) -0.005(3) 0.009(3) -0.007(3)
C13 0.040(4) 0.039(3) 0.023(3) 0.004(3) -0.007(3) -0.004(3)
C14 0.035(4) 0.047(4) 0.050(5) -0.001(4) 0.003(4) -0.003(3)
C15 0.042(4) 0.067(6) 0.059(6) 0.002(5) -0.004(4) -0.008(4)
C16 0.049(5) 0.068(6) 0.042(5) 0.013(5) -0.013(4) -0.019(4)
C17 0.066(6) 0.065(5) 0.041(5) 0.005(5) -0.024(5) -0.034(4)
C18 0.048(4) 0.053(4) 0.023(3) -0.003(4) -0.008(4) -0.016(3)
C19 0.026(3) 0.037(3) 0.018(3) -0.003(3) 0.000(2) -0.002(2)
C20 0.027(3) 0.043(4) 0.012(2) -0.001(2) 0.001(2) -0.007(3)
C21 0.027(3) 0.042(4) 0.015(3) -0.007(3) 0.002(2) -0.004(3)
C22 0.037(4) 0.041(4) 0.034(4) -0.009(3) -0.007(3) -0.003(3)
C23 0.042(4) 0.045(4) 0.032(4) -0.007(3) -0.011(3) 0.001(3)
C24 0.048(4) 0.036(3) 0.023(3) -0.004(3) 0.003(3) -0.004(3)
C25 0.044(3) 0.044(4) 0.028(3) -0.012(4) -0.003(4) -0.010(3)
C26 0.035(3) 0.049(4) 0.023(3) -0.006(4) -0.005(3) -0.004(3)
C27 0.070(6) 0.040(4) 0.032(4) 0.002(3) -0.007(4) -0.003(4)
N1 0.038(3) 0.046(3) 0.012(2) -0.003(2) -0.001(2) 0.004(3)
N2 0.041(3) 0.048(3) 0.012(3) -0.004(2) -0.004(2) 0.004(3)
N3 0.040(3) 0.048(4) 0.012(2) -0.002(2) -0.002(2) 0.003(3)
P1 0.0344(8) 0.0314(8) 0.0152(7) 0.0019(6) -0.0035(6) -0.0051(6)

loop_
_atom_type_symbol
_atom_type_description
_atom_type_scat_dispersion_real
_atom_type_scat_dispersion_imag
_atom_type_scat_source
C C 0.0033 0.0016 'International Tables Vol C Tables 4.2.6.8 and 6.1.1.4'
H H 0.0000 0.0000 'International Tables Vol C Tables 4.2.6.8 and 6.1.1.4'
N N 0.0061 0.0033 'International Tables Vol C Tables 4.2.6.8 and 6.1.1.4'
P P 0.1023 0.0942 'International Tables Vol C Tables 4.2.6.8 and 6.1.1.4'
Au Au -2.0133 8.8022 'International Tables Vol C Tables 4.2.6.8 and 6.1.1.4'

loop_
_geom_angle_atom_site_label_1
_geom_angle_atom_site_label_2
_geom_angle_atom_site_label_3
_geom_angle
C19 Au1 P1 175.6(2)
C6 C1 C2 119.1(8)
C6 C1 P1 119.9(6)
C2 C1 P1 120.9(6)
C1 C2 C3 118.9(8)
C1 C2 H2 120.6
C3 C2 H2 120.6
C4 C3 C2 121.4(8)
C4 C3 H3 119.3
C2 C3 H3 119.3
C5 C4 C3 119.0(8)
C5 C4 H4 120.5
C3 C4 H4 120.5
C4 C5 C6 120.2(8)
C4 C5 H5 119.9
C6 C5 H5 119.9
C1 C6 C5 121.2(8)
C1 C6 H6 119.4
C5 C6 H6 119.4
C12 C7 C8 119.2(7)
C12 C7 P1 118.7(6)
C8 C7 P1 122.0(6)
C9 C8 C7 120.2(8)
C9 C8 H8 119.9
C7 C8 H8 119.9
C10 C9 C8 119.4(9)
C10 C9 H9 120.3
C8 C9 H9 120.3
C9 C10 C11 123.1(8)
C9 C10 H10 118.5
C11 C10 H10 118.5
C10 C11 C12 118.7(9)
C10 C11 H11 120.6
C12 C11 H11 120.6
C7 C12 C11 119.4(9)
C7 C12 H12 120.3
C11 C12 H12 120.3
C18 C13 C14 119.0(7)
C18 C13 P1 123.8(6)
C14 C13 P1 117.2(6)
C15 C14 C13 120.2(9)
C15 C14 H14 119.9
C13 C14 H14 119.9
C16 C15 C14 120.4(10)
C16 C15 H15 119.8
C14 C15 H15 119.8
C17 C16 C15 119.8(8)
C17 C16 H16 120.1
C15 C16 H16 120.1
C16 C17 C18 120.5(10)
C16 C17 H17 119.7
C18 C17 H17 119.7
C13 C18 C17 120.0(10)
C13 C18 H18 120.0
C17 C18 H18 120.0
N1 C19 C20 102.1(6)
N1 C19 Au1 124.1(5)
C20 C19 Au1 133.3(5)
N3 C20 C19 109.2(6)
N3 C20 C21 123.5(6)
C19 C20 C21 127.3(6)
C22 C21 C26 118.0(7)
C22 C21 C20 121.5(6)
C26 C21 C20 120.5(7)
C23 C22 C21 121.2(7)
C23 C22 H22 119.4
C21 C22 H22 119.4
C22 C23 C24 121.3(8)
C22 C23 H23 119.3
C24 C23 H23 119.3
C25 C24 C23 117.6(7)
C25 C24 C27 121.1(7)
C23 C24 C27 121.3(8)
C24 C25 C26 121.9(7)
C24 C25 H25 119.0
C26 C25 H25 119.0
C25 C26 C21 120.0(7)
C25 C26 H26 120.0
C21 C26 H26 120.0
C24 C27 H27A 109.5
C24 C27 H27B 109.5
H27A C27 H27B 109.5
C24 C27 H27C 109.5
H27A C27 H27C 109.5
H27B C27 H27C 109.5
N2 N1 C19 112.1(6)
N3 N2 N1 107.7(6)
N2 N3 C20 108.9(6)
N2 N3 H3B 122(8)
C20 N3 H3B 127(8)
C13 P1 C7 105.2(4)
C13 P1 C1 107.1(4)
C7 P1 C1 105.1(4)
C13 P1 Au1 114.4(3)
C7 P1 Au1 110.7(3)
C1 P1 Au1 113.5(2)

loop_
_geom_bond_atom_site_label_1
_geom_bond_atom_site_label_2
_geom_bond_distance
Au1 C19 2.064(7)
Au1 P1 2.2350(18)
C1 C6 1.379(11)
C1 C2 1.389(11)
C1 P1 1.820(8)
C2 C3 1.393(12)
C2 H2 0.9500
C3 C4 1.383(13)
C3 H3 0.9500
C4 C5 1.368(12)
C4 H4 0.9500
C5 C6 1.382(12)
C5 H5 0.9500
C6 H6 0.9500
C7 C12 1.403(11)
C7 C8 1.409(11)
C7 P1 1.803(7)
C8 C9 1.402(11)
C8 H8 0.9500
C9 C10 1.339(15)
C9 H9 0.9500
C10 C11 1.386(17)
C10 H10 0.9500
C11 C12 1.412(12)
C11 H11 0.9500
C12 H12 0.9500
C13 C18 1.386(11)
C13 C14 1.402(12)
C13 P1 1.801(8)
C14 C15 1.378(12)
C14 H14 0.9500
C15 C16 1.378(15)
C15 H15 0.9500
C16 C17 1.377(17)
C16 H16 0.9500
C17 C18 1.389(11)
C17 H17 0.9500
C18 H18 0.9500
C19 N1 1.359(10)
C19 C20 1.405(9)
C20 N3 1.355(9)
C20 C21 1.480(11)
C21 C22 1.394(11)
C21 C26 1.401(10)
C22 C23 1.377(12)
C22 H22 0.9500
C23 C24 1.392(11)
C23 H23 0.9500
C24 C25 1.384(11)
C24 C27 1.505(12)
C25 C26 1.390(11)
C25 H25 0.9500
C26 H26 0.9500
C27 H27A 0.9800
C27 H27B 0.9800
C27 H27C 0.9800
N1 N2 1.342(8)
N2 N3 1.302(9)
N3 H3B 0.79(2)

loop_
_geom_hbond_atom_site_label_D
_geom_hbond_atom_site_label_H
_geom_hbond_atom_site_label_A
_geom_hbond_distance_DH
_geom_hbond_distance_HA
_geom_hbond_distance_DA
_geom_hbond_angle_DHA
_geom_hbond_site_symmetry_A
N3 H3B N1 0.79(2) 2.44(10) 2.914(9) 119(9) 4_565
